data_4511133
loop_
_publ_author_name
Nonappa,
'Lahtinen, Manu'
'Ikonen, Satu'
'Kolehmainen, Erkki'
'Kauppinen, Reijo'

_publ_section_title
;
 Solid-State NMR, X-ray Diffraction, and Thermoanalytical Studies Towards
 the Identification, Isolation, and Structural Characterization of
 Polymorphs in Natural Bile Acids
;
_journal_issue 11
_journal_name_full 'Crystal Growth &amp; Design'
_journal_page_first 4710
_journal_paper_doi 10.1021/cg9005828
_journal_volume 9
_journal_year 2009
_chemical_absolute_configuration syn
_chemical_formula_sum 'C24 H40 O4'
_chemical_formula_weight 392.56
_chemical_name_systematic
;
 ?
;
_space_group_IT_number 19
_symmetry_cell_setting orthorhombic
_symmetry_space_group_name_Hall 'P 2ac 2ab'
_symmetry_space_group_name_H-M 'P 21 21 21'
_atom_sites_solution_hydrogens geom
_atom_sites_solution_primary direct
_atom_sites_solution_secondary difmap
_audit_creation_method SHELXL-97
_cell_angle_alpha 90.00
_cell_angle_beta 90.00
_cell_angle_gamma 90.00
_cell_formula_units_Z 8
_cell_length_a 12.1560(2)
_cell_length_b 13.2178(2)
_cell_length_c 26.5954(3)
_cell_measurement_reflns_used 84683
_cell_measurement_temperature 123(2)
_cell_measurement_theta_max 28.283
_cell_measurement_theta_min 0.407
_cell_volume 4273.23(11)
_computing_structure_refinement 'SHELXL-97 (Sheldrick, 1997)'
_diffrn_ambient_temperature 123(2)
_diffrn_measured_fraction_theta_full 0.997
_diffrn_measured_fraction_theta_max 0.997
_diffrn_radiation_monochromator graphite
_diffrn_radiation_source 'fine-focus sealed tube'
_diffrn_radiation_type MoK\a
_diffrn_radiation_wavelength 0.71073
_diffrn_reflns_av_R_equivalents 0.0897
_diffrn_reflns_av_sigmaI/netI 0.0489
_diffrn_reflns_limit_h_max 16
_diffrn_reflns_limit_h_min -15
_diffrn_reflns_limit_k_max 17
_diffrn_reflns_limit_k_min -16
_diffrn_reflns_limit_l_max 35
_diffrn_reflns_limit_l_min -35
_diffrn_reflns_number 31925
_diffrn_reflns_theta_full 28.32
_diffrn_reflns_theta_max 28.32
_diffrn_reflns_theta_min 2.74
_exptl_absorpt_coefficient_mu 0.081
_exptl_absorpt_correction_type none
_exptl_crystal_colour colourless
_exptl_crystal_density_diffrn 1.220
_exptl_crystal_density_method 'not measured'
_exptl_crystal_F_000 1728
_exptl_crystal_size_max 0.30
_exptl_crystal_size_mid 0.15
_exptl_crystal_size_min 0.15
_refine_diff_density_max 0.532
_refine_diff_density_min -0.376
_refine_diff_density_rms 0.057
_refine_ls_abs_structure_details 'Flack H D (1983), Acta Cryst. A39, 876-881'
_refine_ls_extinction_method none
_refine_ls_goodness_of_fit_ref 1.094
_refine_ls_hydrogen_treatment mixed
_refine_ls_matrix_type full
_refine_ls_number_parameters 527
_refine_ls_number_reflns 5857
_refine_ls_number_restraints 13
_refine_ls_restrained_S_all 1.104
_refine_ls_R_factor_all 0.0727
_refine_ls_R_factor_gt 0.0586
_refine_ls_shift/su_max 0.000
_refine_ls_shift/su_mean 0.000
_refine_ls_structure_factor_coef Fsqd
_refine_ls_weighting_details 'calc w=1/[\s^2^(Fo^2^)+(0.0525P)^2^+2.5352P] where P=(Fo^2^+2Fc^2^)/3'
_refine_ls_weighting_scheme calc
_refine_ls_wR_factor_gt 0.1258
_refine_ls_wR_factor_ref 0.1325
_reflns_number_gt 5007
_reflns_number_total 5857
_reflns_threshold_expression >2sigma(I)
_cod_data_source_file Erkki-CGD--2009-compound4.cif
_cod_data_source_block odu103a
_cod_depositor_comments
;
The following automatic conversions were performed:

'_symmetry_cell_setting' value 'Orthorhombic' changed to
'orthorhombic' according to
/usr/data/users/saulius/automatic-downloads/retrospective/ACS/lib/dictionaries/cif_core.dic
dictionary named 'cif_core.dic' version 2.4.2 from 2011-04-26.

Automatic conversion script
Id: cif_fix_values 2281 2013-09-26 08:29:07Z andrius 
;
_cod_original_sg_symbol_H-M P212121
_cod_database_code 4511133

loop_
_symmetry_equiv_pos_as_xyz
'x, y, z'
'-x+1/2, -y, z+1/2'
'x+1/2, -y+1/2, -z'
'-x, y+1/2, -z+1/2'

loop_
_atom_site_label
_atom_site_type_symbol
_atom_site_fract_x
_atom_site_fract_y
_atom_site_fract_z
_atom_site_U_iso_or_equiv
_atom_site_adp_type
_atom_site_occupancy
_atom_site_symmetry_multiplicity
_atom_site_calc_flag
_atom_site_refinement_flags
_atom_site_disorder_assembly
_atom_site_disorder_group
C1 C -0.2706(3) 0.3529(2) 0.14276(12) 0.0190(6) Uani 1 1 d . . .
H1A H -0.3335 0.3545 0.1664 0.023 Uiso 1 1 calc R . .
H1B H -0.3010 0.3525 0.1082 0.023 Uiso 1 1 calc R . .
C2 C -0.2064(3) 0.2541(3) 0.15110(12) 0.0216(7) Uani 1 1 d . . .
H2A H -0.2560 0.1953 0.1466 0.026 Uiso 1 1 calc R . .
H2B H -0.1460 0.2487 0.1263 0.026 Uiso 1 1 calc R . .
C3 C -0.1594(3) 0.2540(3) 0.20423(13) 0.0237(7) Uani 1 1 d . . .
H3 H -0.2217 0.2570 0.2287 0.028 Uiso 1 1 calc R . .
C4 C -0.0875(3) 0.3448(3) 0.21206(12) 0.0215(7) Uani 1 1 d . . .
H4A H -0.0232 0.3401 0.1893 0.026 Uiso 1 1 calc R . .
H4B H -0.0596 0.3442 0.2470 0.026 Uiso 1 1 calc R . .
C5 C -0.1471(3) 0.4458(3) 0.20241(11) 0.0200(7) Uani 1 1 d . . .
H5 H -0.2068 0.4517 0.2281 0.024 Uiso 1 1 calc R . .
C6 C -0.0690(3) 0.5347(3) 0.21035(12) 0.0213(7) Uani 1 1 d . . .
H6A H -0.1128 0.5976 0.2132 0.026 Uiso 1 1 calc R . .
H6B H -0.0294 0.5251 0.2425 0.026 Uiso 1 1 calc R . .
C7 C 0.0151(3) 0.5474(2) 0.16825(11) 0.0191(6) Uani 1 1 d . . .
H7 H 0.0618 0.4852 0.1670 0.023 Uiso 1 1 calc R . .
C8 C -0.0417(2) 0.5601(2) 0.11677(11) 0.0158(6) Uani 1 1 d . . .
H8 H -0.0920 0.6200 0.1182 0.019 Uiso 1 1 calc R . .
C9 C -0.1116(3) 0.4624(2) 0.10849(11) 0.0154(6) Uani 1 1 d . . .
H9 H -0.0601 0.4041 0.1131 0.018 Uiso 1 1 calc R . .
C10 C -0.2025(3) 0.4507(2) 0.14984(11) 0.0179(6) Uani 1 1 d . . .
C11 C -0.1580(3) 0.4527(3) 0.05509(11) 0.0194(6) Uani 1 1 d . . .
H11A H -0.2195 0.5011 0.0511 0.023 Uiso 1 1 calc R . .
H11B H -0.1882 0.3837 0.0508 0.023 Uiso 1 1 calc R . .
C12 C -0.0733(3) 0.4722(3) 0.01343(11) 0.0195(6) Uani 1 1 d . . .
H12A H -0.1105 0.4704 -0.0197 0.023 Uiso 1 1 calc R . .
H12B H -0.0170 0.4181 0.0139 0.023 Uiso 1 1 calc R . .
C13 C -0.0172(2) 0.5754(2) 0.02041(11) 0.0154(6) Uani 1 1 d . . .
C14 C 0.0392(3) 0.5738(2) 0.07293(11) 0.0163(6) Uani 1 1 d . . .
H14 H 0.0889 0.5135 0.0733 0.020 Uiso 1 1 calc R . .
C15 C 0.1140(3) 0.6675(3) 0.07169(13) 0.0230(7) Uani 1 1 d . . .
H15A H 0.1781 0.6587 0.0942 0.028 Uiso 1 1 calc R . .
H15B H 0.0731 0.7289 0.0820 0.028 Uiso 1 1 calc R . .
C16 C 0.1508(3) 0.6749(3) 0.01597(12) 0.0218(7) Uani 1 1 d . . .
H16A H 0.1362 0.7435 0.0027 0.026 Uiso 1 1 calc R . .
H16B H 0.2306 0.6609 0.0130 0.026 Uiso 1 1 calc R . .
C17 C 0.0841(3) 0.5953(3) -0.01375(11) 0.0190(7) Uani 1 1 d . B .
H17 H 0.1286 0.5317 -0.0148 0.023 Uiso 1 1 calc R . .
C18 C -0.1015(3) 0.6617(3) 0.01583(14) 0.0263(7) Uani 1 1 d . . .
H18A H -0.0642 0.7268 0.0204 0.039 Uiso 1 1 calc R . .
H18B H -0.1583 0.6537 0.0417 0.039 Uiso 1 1 calc R . .
H18C H -0.1357 0.6596 -0.0175 0.039 Uiso 1 1 calc R . .
C19 C -0.2846(3) 0.5397(3) 0.14843(13) 0.0222(7) Uani 1 1 d . . .
H19A H -0.2447 0.6035 0.1528 0.033 Uiso 1 1 calc R . .
H19B H -0.3384 0.5318 0.1756 0.033 Uiso 1 1 calc R . .
H19C H -0.3227 0.5402 0.1160 0.033 Uiso 1 1 calc R . .
C20 C 0.0645(3) 0.6291(3) -0.06849(13) 0.0312(9) Uani 1 1 d D . .
H20 H 0.0156 0.6899 -0.0693 0.037 Uiso 1 1 calc R A 1
C21A C 0.0065(10) 0.5365(9) -0.0963(3) 0.0240(11) Uani 0.419(17) 1 d PDU B 1
H21A H -0.0628 0.5204 -0.0793 0.036 Uiso 0.419(17) 1 calc PR B 1
H21B H 0.0552 0.4774 -0.0953 0.036 Uiso 0.419(17) 1 calc PR B 1
H21C H -0.0084 0.5548 -0.1313 0.036 Uiso 0.419(17) 1 calc PR B 1
C21B C -0.0163(6) 0.5698(8) -0.0985(2) 0.0240(11) Uani 0.581(17) 1 d PDU B 2
H21D H -0.0829 0.5587 -0.0785 0.036 Uiso 0.581(17) 1 calc PR B 2
H21E H 0.0160 0.5044 -0.1076 0.036 Uiso 0.581(17) 1 calc PR B 2
H21F H -0.0352 0.6072 -0.1291 0.036 Uiso 0.581(17) 1 calc PR B 2
C22 C 0.1725(3) 0.6511(3) -0.09651(13) 0.0276(8) Uani 1 1 d . B .
H22A H 0.1549 0.6823 -0.1294 0.033 Uiso 1 1 calc R . .
H22B H 0.2155 0.7010 -0.0769 0.033 Uiso 1 1 calc R . .
C23 C 0.2434(3) 0.5579(3) -0.10543(15) 0.0351(9) Uani 1 1 d . . .
H23A H 0.2666 0.5306 -0.0724 0.042 Uiso 1 1 calc R B .
H23B H 0.1978 0.5056 -0.1221 0.042 Uiso 1 1 calc R . .
C24 C 0.3456(3) 0.5757(3) -0.13718(13) 0.0254(7) Uani 1 1 d . B .
O1 O -0.0939(2) 0.1659(2) 0.21505(10) 0.0284(6) Uani 1 1 d . . .
H1O H -0.118(4) 0.113(3) 0.2016(16) 0.034 Uiso 1 1 d . . .
O2 O 0.0848(2) 0.63222(18) 0.17890(9) 0.0218(5) Uani 1 1 d . . .
H2O H 0.080(3) 0.642(3) 0.2079(16) 0.026 Uiso 1 1 d . . .
O3 O 0.4085(2) 0.6493(2) -0.12076(11) 0.0372(7) Uani 1 1 d . . .
H3O H 0.463(4) 0.660(4) -0.1396(17) 0.045 Uiso 1 1 d . . .
O4 O 0.3684(2) 0.5246(2) -0.17304(10) 0.0365(7) Uani 1 1 d . . .
C1' C 0.3766(3) 0.1935(2) 0.22313(12) 0.0172(6) Uani 1 1 d . . .
H1'1 H 0.3327 0.1704 0.2523 0.021 Uiso 1 1 calc R . .
H1'2 H 0.3694 0.1419 0.1963 0.021 Uiso 1 1 calc R . .
C2' C 0.4977(3) 0.2003(2) 0.23888(11) 0.0175(6) Uani 1 1 d . . .
H2'1 H 0.5225 0.1337 0.2517 0.021 Uiso 1 1 calc R . .
H2'2 H 0.5433 0.2178 0.2093 0.021 Uiso 1 1 calc R . .
C3' C 0.5130(3) 0.2798(2) 0.27940(11) 0.0162(6) Uani 1 1 d . . .
H3' H 0.4697 0.2592 0.3097 0.019 Uiso 1 1 calc R . .
C4' C 0.4706(3) 0.3816(2) 0.26125(11) 0.0165(6) Uani 1 1 d . . .
H4'1 H 0.5157 0.4046 0.2324 0.020 Uiso 1 1 calc R . .
H4'2 H 0.4784 0.4320 0.2886 0.020 Uiso 1 1 calc R . .
C5' C 0.3490(2) 0.3754(2) 0.24511(11) 0.0149(6) Uani 1 1 d . . .
H5' H 0.3058 0.3544 0.2754 0.018 Uiso 1 1 calc R . .
C6' C 0.3054(3) 0.4784(2) 0.22893(11) 0.0158(6) Uani 1 1 d . . .
H6'1 H 0.3199 0.5282 0.2560 0.019 Uiso 1 1 calc R . .
H6'2 H 0.2248 0.4741 0.2243 0.019 Uiso 1 1 calc R . .
C7' C 0.3579(2) 0.5158(2) 0.18027(11) 0.0141(6) Uani 1 1 d . . .
H7' H 0.4377 0.5280 0.1872 0.017 Uiso 1 1 calc R . .
C8' C 0.3504(2) 0.4379(2) 0.13728(11) 0.0132(6) Uani 1 1 d . . .
H8' H 0.2733 0.4358 0.1243 0.016 Uiso 1 1 calc R . .
C9' C 0.3847(2) 0.3303(2) 0.15447(10) 0.0133(6) Uani 1 1 d . . .
H9' H 0.4652 0.3341 0.1620 0.016 Uiso 1 1 calc R . .
C10' C 0.3286(2) 0.2942(2) 0.20387(11) 0.0150(6) Uani 1 1 d . . .
C11' C 0.3730(3) 0.2559(2) 0.11008(10) 0.0167(6) Uani 1 1 d . . .
H11C H 0.3939 0.1871 0.1214 0.020 Uiso 1 1 calc R . .
H11D H 0.2951 0.2538 0.0993 0.020 Uiso 1 1 calc R . .
C12' C 0.4455(3) 0.2862(2) 0.06503(11) 0.0157(6) Uani 1 1 d . . .
H12C H 0.4319 0.2389 0.0369 0.019 Uiso 1 1 calc R . .
H12D H 0.5239 0.2803 0.0747 0.019 Uiso 1 1 calc R . .
C13' C 0.4225(2) 0.3954(2) 0.04719(11) 0.0127(6) Uani 1 1 d . . .
C14' C 0.4287(3) 0.4654(2) 0.09398(11) 0.0143(6) Uani 1 1 d . . .
H14' H 0.5044 0.4556 0.1078 0.017 Uiso 1 1 calc R . .
C15' C 0.4284(3) 0.5725(2) 0.07207(12) 0.0190(6) Uani 1 1 d . . .
H15C H 0.4660 0.6205 0.0949 0.023 Uiso 1 1 calc R . .
H15D H 0.3523 0.5963 0.0661 0.023 Uiso 1 1 calc R . .
C16' C 0.4918(3) 0.5615(2) 0.02213(12) 0.0199(6) Uani 1 1 d . . .
H16C H 0.5626 0.5984 0.0239 0.024 Uiso 1 1 calc R . .
H16D H 0.4480 0.5894 -0.0060 0.024 Uiso 1 1 calc R . .
C17' C 0.5125(3) 0.4459(2) 0.01406(11) 0.0150(6) Uani 1 1 d . . .
H17' H 0.5849 0.4301 0.0301 0.018 Uiso 1 1 calc R . .
C18' C 0.3106(3) 0.4001(3) 0.02116(12) 0.0184(6) Uani 1 1 d . . .
H18D H 0.2963 0.4695 0.0100 0.028 Uiso 1 1 calc R . .
H18E H 0.2531 0.3791 0.0448 0.028 Uiso 1 1 calc R . .
H18F H 0.3106 0.3547 -0.0080 0.028 Uiso 1 1 calc R . .
C19' C 0.2042(3) 0.2796(3) 0.19681(12) 0.0201(7) Uani 1 1 d . . .
H19D H 0.1714 0.3427 0.1846 0.030 Uiso 1 1 calc R . .
H19E H 0.1707 0.2611 0.2290 0.030 Uiso 1 1 calc R . .
H19F H 0.1910 0.2256 0.1723 0.030 Uiso 1 1 calc R . .
C20' C 0.5234(3) 0.4183(2) -0.04198(11) 0.0160(6) Uani 1 1 d . . .
H20' H 0.4506 0.4306 -0.0583 0.019 Uiso 1 1 calc R . .
C21' C 0.5534(3) 0.3072(3) -0.05002(13) 0.0281(8) Uani 1 1 d . . .
H21G H 0.5594 0.2934 -0.0861 0.042 Uiso 1 1 calc R . .
H21I H 0.4961 0.2641 -0.0354 0.042 Uiso 1 1 calc R . .
H21J H 0.6240 0.2927 -0.0337 0.042 Uiso 1 1 calc R . .
C22' C 0.6085(3) 0.4888(3) -0.06732(12) 0.0215(7) Uani 1 1 d . . .
H22C H 0.5834 0.5596 -0.0636 0.026 Uiso 1 1 calc R . .
H22D H 0.6795 0.4823 -0.0494 0.026 Uiso 1 1 calc R . .
C23' C 0.6273(3) 0.4668(2) -0.12344(12) 0.0215(7) Uani 1 1 d . . .
H23C H 0.6797 0.4099 -0.1269 0.026 Uiso 1 1 calc R . .
H23D H 0.5568 0.4460 -0.1390 0.026 Uiso 1 1 calc R . .
C24' C 0.6717(3) 0.5573(2) -0.15089(11) 0.0184(6) Uani 1 1 d . . .
O1' O 0.62638(19) 0.29132(18) 0.29377(9) 0.0200(5) Uani 1 1 d . . .
H1'O H 0.647(3) 0.241(3) 0.3031(15) 0.024 Uiso 1 1 d . . .
O2' O 0.3097(2) 0.61146(16) 0.16596(8) 0.0163(5) Uani 1 1 d . . .
H2'O H 0.244(3) 0.608(3) 0.1702(14) 0.020 Uiso 1 1 d . . .
O3' O 0.7742(2) 0.54568(19) -0.16665(9) 0.0261(5) Uani 1 1 d . . .
H3'O H 0.804(4) 0.597(3) -0.1782(16) 0.031 Uiso 1 1 d . . .
O4' O 0.6199(2) 0.63485(18) -0.15781(9) 0.0274(5) Uani 1 1 d . . .

loop_
_atom_site_aniso_label
_atom_site_aniso_U_11
_atom_site_aniso_U_22
_atom_site_aniso_U_33
_atom_site_aniso_U_23
_atom_site_aniso_U_13
_atom_site_aniso_U_12
C1 0.0142(14) 0.0222(16) 0.0206(15) 0.0017(13) 0.0005(12) -0.0017(13)
C2 0.0187(16) 0.0234(17) 0.0227(16) 0.0037(13) 0.0001(13) -0.0033(14)
C3 0.0219(16) 0.0294(18) 0.0197(15) 0.0033(14) 0.0029(13) 0.0028(15)
C4 0.0195(16) 0.0300(18) 0.0149(14) 0.0043(13) -0.0026(12) -0.0008(14)
C5 0.0186(15) 0.0270(17) 0.0143(13) -0.0029(13) 0.0028(12) -0.0031(14)
C6 0.0220(16) 0.0260(17) 0.0161(14) -0.0069(13) 0.0011(13) -0.0035(14)
C7 0.0180(14) 0.0195(16) 0.0198(14) -0.0042(12) -0.0007(13) -0.0032(13)
C8 0.0125(14) 0.0163(15) 0.0186(14) -0.0017(12) -0.0009(11) -0.0011(12)
C9 0.0154(14) 0.0153(14) 0.0155(13) -0.0009(11) 0.0004(12) -0.0011(12)
C10 0.0144(14) 0.0218(16) 0.0176(14) 0.0008(13) 0.0029(12) -0.0002(13)
C11 0.0191(15) 0.0204(16) 0.0186(14) -0.0001(13) -0.0006(12) -0.0045(13)
C12 0.0238(16) 0.0222(16) 0.0126(13) -0.0008(12) -0.0007(13) -0.0012(14)
C13 0.0130(13) 0.0176(15) 0.0156(13) 0.0046(11) 0.0006(12) 0.0020(12)
C14 0.0158(15) 0.0145(14) 0.0186(14) 0.0001(12) 0.0010(12) -0.0006(12)
C15 0.0204(16) 0.0233(17) 0.0254(16) 0.0002(14) 0.0007(14) -0.0077(14)
C16 0.0162(15) 0.0222(16) 0.0270(16) 0.0067(14) 0.0016(13) 0.0013(13)
C17 0.0166(15) 0.0235(16) 0.0168(14) 0.0058(12) 0.0012(12) 0.0036(13)
C18 0.0209(16) 0.0229(17) 0.0351(19) 0.0084(15) 0.0006(15) 0.0056(14)
C19 0.0177(16) 0.0215(17) 0.0274(17) -0.0027(14) 0.0039(13) 0.0015(13)
C20 0.0182(16) 0.056(3) 0.0195(16) 0.0145(17) -0.0009(13) 0.0028(18)
C21A 0.0235(13) 0.0256(13) 0.0229(12) 0.0013(7) -0.0006(7) 0.0010(7)
C21B 0.0235(13) 0.0256(13) 0.0229(12) 0.0013(7) -0.0006(7) 0.0010(7)
C22 0.0222(17) 0.041(2) 0.0191(15) 0.0107(16) 0.0022(13) 0.0001(16)
C23 0.034(2) 0.033(2) 0.038(2) 0.0044(17) 0.0124(17) -0.0016(18)
C24 0.0254(17) 0.0288(19) 0.0220(16) 0.0014(14) -0.0041(14) 0.0086(15)
O1 0.0294(14) 0.0272(13) 0.0287(13) 0.0058(11) -0.0033(11) 0.0024(11)
O2 0.0210(12) 0.0254(13) 0.0191(11) -0.0056(10) -0.0008(10) -0.0042(10)
O3 0.0289(14) 0.0441(17) 0.0386(15) -0.0142(13) 0.0083(12) -0.0056(13)
O4 0.0362(15) 0.0441(16) 0.0293(13) -0.0104(13) 0.0030(12) -0.0011(13)
C1' 0.0210(15) 0.0138(15) 0.0167(14) 0.0024(11) 0.0006(12) 0.0008(13)
C2' 0.0218(15) 0.0168(15) 0.0137(14) 0.0016(12) 0.0011(13) 0.0032(13)
C3' 0.0151(14) 0.0181(15) 0.0155(13) 0.0009(11) -0.0011(12) 0.0001(12)
C4' 0.0209(15) 0.0161(15) 0.0124(13) -0.0023(11) -0.0022(12) -0.0018(13)
C5' 0.0148(14) 0.0167(15) 0.0131(13) 0.0003(11) 0.0013(11) 0.0005(12)
C6' 0.0159(14) 0.0171(15) 0.0145(13) -0.0014(12) -0.0010(12) 0.0019(12)
C7' 0.0146(14) 0.0142(14) 0.0134(13) -0.0021(11) -0.0013(11) 0.0020(12)
C8' 0.0112(13) 0.0126(13) 0.0159(13) 0.0009(11) -0.0036(11) -0.0008(12)
C9' 0.0152(14) 0.0140(14) 0.0105(12) -0.0017(11) -0.0009(11) -0.0012(12)
C10' 0.0151(14) 0.0165(15) 0.0133(13) 0.0004(12) 0.0003(11) -0.0031(12)
C11' 0.0222(15) 0.0145(14) 0.0135(13) -0.0002(11) -0.0015(12) -0.0021(13)
C12' 0.0220(15) 0.0109(13) 0.0143(13) -0.0025(11) -0.0010(12) 0.0004(12)
C13' 0.0134(14) 0.0113(13) 0.0135(13) 0.0009(11) -0.0012(11) 0.0008(11)
C14' 0.0161(14) 0.0120(14) 0.0149(13) 0.0002(11) -0.0018(12) -0.0001(12)
C15' 0.0234(16) 0.0127(14) 0.0209(15) 0.0014(12) 0.0022(13) 0.0019(13)
C16' 0.0261(17) 0.0158(15) 0.0177(14) 0.0014(12) 0.0042(13) 0.0007(14)
C17' 0.0167(14) 0.0139(14) 0.0144(13) -0.0013(11) -0.0025(12) 0.0006(12)
C18' 0.0154(14) 0.0236(16) 0.0161(14) -0.0002(12) -0.0047(12) 0.0010(13)
C19' 0.0178(15) 0.0196(16) 0.0229(15) 0.0006(13) -0.0020(13) -0.0052(13)
C20' 0.0208(15) 0.0154(15) 0.0120(13) 0.0002(11) 0.0014(12) 0.0010(13)
C21' 0.041(2) 0.0207(17) 0.0222(16) -0.0011(13) 0.0095(16) -0.0001(16)
C22' 0.0260(17) 0.0199(16) 0.0187(15) 0.0017(12) 0.0024(14) -0.0036(14)
C23' 0.0265(17) 0.0189(16) 0.0192(14) -0.0025(13) 0.0048(13) 0.0001(14)
C24' 0.0227(16) 0.0194(16) 0.0131(13) -0.0035(12) 0.0022(12) 0.0014(14)
O1' 0.0195(11) 0.0164(11) 0.0241(12) 0.0020(9) -0.0067(10) 0.0016(10)
O2' 0.0156(10) 0.0126(10) 0.0206(11) -0.0002(8) 0.0009(9) 0.0002(9)
O3' 0.0229(12) 0.0220(13) 0.0334(13) 0.0052(11) 0.0072(11) -0.0005(10)
O4' 0.0285(13) 0.0244(13) 0.0292(12) 0.0030(10) 0.0074(11) 0.0041(11)

loop_
_atom_type_symbol
_atom_type_description
_atom_type_scat_dispersion_real
_atom_type_scat_dispersion_imag
_atom_type_scat_source
C C 0.0033 0.0000 'International Tables Vol C Tables 4.2.6.8 and 6.1.1.4'
H H 0.0000 0.0000 'International Tables Vol C Tables 4.2.6.8 and 6.1.1.4'
O O 0.0106 0.0000 'International Tables Vol C Tables 4.2.6.8 and 6.1.1.4'

loop_
_geom_angle_atom_site_label_1
_geom_angle_atom_site_label_2
_geom_angle_atom_site_label_3
_geom_angle
C2 C1 C10 114.9(3)
C3 C2 C1 108.9(3)
O1 C3 C4 107.3(3)
O1 C3 C2 113.1(3)
C4 C3 C2 110.3(3)
C3 C4 C5 113.3(3)
C6 C5 C4 110.6(3)
C6 C5 C10 111.2(3)
C4 C5 C10 113.0(3)
C7 C6 C5 113.6(2)
O2 C7 C6 109.7(2)
O2 C7 C8 110.8(3)
C6 C7 C8 111.3(3)
C14 C8 C7 113.6(2)
C14 C8 C9 109.8(2)
C7 C8 C9 106.2(2)
C11 C9 C8 113.6(2)
C11 C9 C10 112.5(3)
C8 C9 C10 111.5(2)
C19 C10 C1 106.8(2)
C19 C10 C5 109.6(3)
C1 C10 C5 107.8(3)
C19 C10 C9 111.3(3)
C1 C10 C9 112.0(2)
C5 C10 C9 109.3(2)
C9 C11 C12 114.1(3)
C11 C12 C13 111.1(3)
C12 C13 C18 110.7(3)
C12 C13 C17 115.6(3)
C18 C13 C17 110.8(3)
C12 C13 C14 107.0(2)
C18 C13 C14 112.0(3)
C17 C13 C14 100.3(2)
C8 C14 C15 119.3(3)
C8 C14 C13 113.6(2)
C15 C14 C13 103.3(2)
C14 C15 C16 104.0(3)
C17 C16 C15 107.1(3)
C20 C17 C16 111.5(3)
C20 C17 C13 118.7(3)
C16 C17 C13 103.5(3)
C21B C20 C22 113.8(4)
C21B C20 C17 117.1(4)
C22 C20 C17 112.4(3)
C21B C20 C21A 19.2(4)
C22 C20 C21A 107.4(5)
C17 C20 C21A 106.5(5)
C23 C22 C20 113.9(3)
C24 C23 C22 115.1(3)
O4 C24 O3 123.1(4)
O4 C24 C23 122.8(4)
O3 C24 C23 114.0(3)
C2' C1' C10' 113.8(3)
C3' C2' C1' 110.6(3)
O1' C3' C2' 112.3(3)
O1' C3' C4' 108.4(3)
C2' C3' C4' 110.3(2)
C3' C4' C5' 111.5(3)
C6' C5' C4' 111.4(3)
C6' C5' C10' 111.3(2)
C4' C5' C10' 112.7(2)
C5' C6' C7' 112.6(2)
O2' C7' C6' 109.7(2)
O2' C7' C8' 111.5(2)
C6' C7' C8' 112.8(2)
C14' C8' C7' 111.2(2)
C14' C8' C9' 105.8(2)
C7' C8' C9' 112.2(2)
C11' C9' C8' 109.5(2)
C11' C9' C10' 114.2(2)
C8' C9' C10' 114.3(2)
C19' C10' C1' 107.8(3)
C19' C10' C5' 109.3(3)
C1' C10' C5' 107.6(2)
C19' C10' C9' 111.5(3)
C1' C10' C9' 112.3(2)
C5' C10' C9' 108.3(2)
C12' C11' C9' 112.1(2)
C11' C12' C13' 112.3(2)
C18' C13' C12' 109.8(3)
C18' C13' C14' 112.5(2)
C12' C13' C14' 107.5(2)
C18' C13' C17' 110.6(2)
C12' C13' C17' 116.6(3)
C14' C13' C17' 99.5(2)
C15' C14' C8' 120.2(3)
C15' C14' C13' 104.2(2)
C8' C14' C13' 115.4(2)
C14' C15' C16' 103.9(2)
C15' C16' C17' 106.9(2)
C20' C17' C13' 120.5(3)
C20' C17' C16' 112.2(2)
C13' C17' C16' 103.2(2)
C21' C20' C17' 112.5(3)
C21' C20' C22' 111.0(3)
C17' C20' C22' 109.7(3)
C23' C22' C20' 114.1(3)
C24' C23' C22' 112.0(3)
O4' C24' O3' 122.5(3)
O4' C24' C23' 123.9(3)
O3' C24' C23' 113.6(3)

loop_
_geom_bond_atom_site_label_1
_geom_bond_atom_site_label_2
_geom_bond_distance
C1 C2 1.538(5)
C1 C10 1.546(4)
C2 C3 1.524(4)
C3 O1 1.440(4)
C3 C4 1.499(5)
C4 C5 1.540(5)
C5 C6 1.526(5)
C5 C10 1.553(4)
C6 C7 1.526(4)
C7 O2 1.433(4)
C7 C8 1.543(4)
C8 C14 1.536(4)
C8 C9 1.562(4)
C9 C11 1.533(4)
C9 C10 1.567(4)
C10 C19 1.542(4)
C11 C12 1.534(4)
C12 C13 1.536(4)
C13 C18 1.539(4)
C13 C17 1.552(4)
C13 C14 1.556(4)
C14 C15 1.537(4)
C15 C16 1.551(5)
C16 C17 1.545(5)
C17 C20 1.541(4)
C20 C21B 1.488(7)
C20 C22 1.538(5)
C20 C21A 1.594(8)
C22 C23 1.523(5)
C23 C24 1.520(5)
C24 O4 1.201(4)
C24 O3 1.312(5)
C1' C2' 1.533(4)
C1' C10' 1.541(4)
C2' C3' 1.517(4)
C3' O1' 1.438(4)
C3' C4' 1.519(4)
C4' C5' 1.542(4)
C5' C6' 1.523(4)
C5' C10' 1.554(4)
C6' C7' 1.525(4)
C7' O2' 1.444(4)
C7' C8' 1.542(4)
C8' C14' 1.537(4)
C8' C9' 1.551(4)
C9' C11' 1.543(4)
C9' C10' 1.555(4)
C10' C19' 1.537(4)
C11' C12' 1.540(4)
C12' C13' 1.545(4)
C13' C18' 1.527(4)
C13' C14' 1.552(4)
C13' C17' 1.555(4)
C14' C15' 1.531(4)
C15' C16' 1.543(4)
C16' C17' 1.564(4)
C17' C20' 1.540(4)
C20' C21' 1.529(4)
C20' C22' 1.546(4)
C22' C23' 1.538(4)
C23' C24' 1.502(4)
C24' O4' 1.217(4)
C24' O3' 1.323(4)

loop_
_geom_hbond_atom_site_label_D
_geom_hbond_atom_site_label_H
_geom_hbond_atom_site_label_A
_geom_hbond_distance_DH
_geom_hbond_distance_HA
_geom_hbond_distance_DA
_geom_hbond_angle_DHA
_geom_hbond_site_symmetry_A
O1 H1O O4 0.83(4) 1.98(4) 2.793(4) 164(4) 3_455
O2 H2O O1 0.79(4) 2.08(4) 2.858(3) 171(4) 4
O3 H3O O4' 0.84(5) 2.00(5) 2.759(4) 150(5) .
O1' H1'O O2' 0.75(4) 1.98(4) 2.721(3) 174(4) 4_645
O2' H2'O O2 0.80(4) 1.98(4) 2.769(3) 168(4) .
O3' H3'O O1' 0.83(4) 1.86(5) 2.685(3) 177(4) 2_664

loop_
_geom_torsion_atom_site_label_1
_geom_torsion_atom_site_label_2
_geom_torsion_atom_site_label_3
_geom_torsion_atom_site_label_4
_geom_torsion
C10 C1 C2 C3 58.4(3)
C1 C2 C3 O1 -177.7(3)
C1 C2 C3 C4 -57.5(3)
O1 C3 C4 C5 -179.3(3)
C2 C3 C4 C5 57.0(3)
C3 C4 C5 C6 -179.2(3)
C3 C4 C5 C10 -53.8(3)
C4 C5 C6 C7 73.9(3)
C10 C5 C6 C7 -52.5(4)
C5 C6 C7 O2 -179.9(3)
C5 C6 C7 C8 57.1(4)
O2 C7 C8 C14 57.3(3)
C6 C7 C8 C14 179.7(3)
O2 C7 C8 C9 178.1(2)
C6 C7 C8 C9 -59.5(3)
C14 C8 C9 C11 -46.5(3)
C7 C8 C9 C11 -169.7(3)
C14 C8 C9 C10 -174.9(2)
C7 C8 C9 C10 62.0(3)
C2 C1 C10 C19 -171.0(3)
C2 C1 C10 C5 -53.4(3)
C2 C1 C10 C9 66.9(3)
C6 C5 C10 C19 -69.8(3)
C4 C5 C10 C19 165.1(3)
C6 C5 C10 C1 174.3(3)
C4 C5 C10 C1 49.3(3)
C6 C5 C10 C9 52.4(3)
C4 C5 C10 C9 -72.7(3)
C11 C9 C10 C19 -67.1(3)
C8 C9 C10 C19 61.9(3)
C11 C9 C10 C1 52.4(3)
C8 C9 C10 C1 -178.7(2)
C11 C9 C10 C5 171.8(3)
C8 C9 C10 C5 -59.3(3)
C8 C9 C11 C12 47.4(4)
C10 C9 C11 C12 175.3(3)
C9 C11 C12 C13 -54.3(4)
C11 C12 C13 C18 -63.3(3)
C11 C12 C13 C17 169.6(3)
C11 C12 C13 C14 58.9(3)
C7 C8 C14 C15 -63.7(4)
C9 C8 C14 C15 177.6(3)
C7 C8 C14 C13 174.0(3)
C9 C8 C14 C13 55.3(3)
C12 C13 C14 C8 -61.8(3)
C18 C13 C14 C8 59.7(3)
C17 C13 C14 C8 177.2(3)
C12 C13 C14 C15 167.4(3)
C18 C13 C14 C15 -71.1(3)
C17 C13 C14 C15 46.4(3)
C8 C14 C15 C16 -160.8(3)
C13 C14 C15 C16 -33.5(3)
C14 C15 C16 C17 7.6(3)
C15 C16 C17 C20 149.8(3)
C15 C16 C17 C13 21.1(3)
C12 C13 C17 C20 80.3(4)
C18 C13 C17 C20 -46.6(4)
C14 C13 C17 C20 -165.1(3)
C12 C13 C17 C16 -155.6(3)
C18 C13 C17 C16 77.5(3)
C14 C13 C17 C16 -40.9(3)
C16 C17 C20 C21B -168.5(5)
C13 C17 C20 C21B -48.5(6)
C16 C17 C20 C22 57.0(4)
C13 C17 C20 C22 177.0(3)
C16 C17 C20 C21A 174.2(6)
C13 C17 C20 C21A -65.7(6)
C21B C20 C22 C23 -69.0(6)
C17 C20 C22 C23 67.1(4)
C21A C20 C22 C23 -49.7(6)
C20 C22 C23 C24 174.7(3)
C22 C23 C24 O4 -129.1(4)
C22 C23 C24 O3 53.4(5)
C10' C1' C2' C3' 57.6(3)
C1' C2' C3' O1' -177.7(2)
C1' C2' C3' C4' -56.7(3)
O1' C3' C4' C5' -180.0(2)
C2' C3' C4' C5' 56.7(3)
C3' C4' C5' C6' 177.7(2)
C3' C4' C5' C10' -56.4(3)
C4' C5' C6' C7' 68.0(3)
C10' C5' C6' C7' -58.6(3)
C5' C6' C7' O2' 177.5(2)
C5' C6' C7' C8' 52.6(3)
O2' C7' C8' C14' 70.8(3)
C6' C7' C8' C14' -165.2(2)
O2' C7' C8' C9' -171.0(2)
C6' C7' C8' C9' -47.0(3)
C14' C8' C9' C11' -59.8(3)
C7' C8' C9' C11' 178.8(2)
C14' C8' C9' C10' 170.5(2)
C7' C8' C9' C10' 49.1(3)
C2' C1' C10' C19' -172.1(3)
C2' C1' C10' C5' -54.4(3)
C2' C1' C10' C9' 64.7(3)
C6' C5' C10' C19' -64.2(3)
C4' C5' C10' C19' 169.9(3)
C6' C5' C10' C1' 179.2(2)
C4' C5' C10' C1' 53.2(3)
C6' C5' C10' C9' 57.6(3)
C4' C5' C10' C9' -68.3(3)
C11' C9' C10' C19' -60.7(3)
C8' C9' C10' C19' 66.6(3)
C11' C9' C10' C1' 60.4(3)
C8' C9' C10' C1' -172.3(2)
C11' C9' C10' C5' 179.0(2)
C8' C9' C10' C5' -53.7(3)
C8' C9' C11' C12' 59.8(3)
C10' C9' C11' C12' -170.5(2)
C9' C11' C12' C13' -55.5(3)
C11' C12' C13' C18' -71.6(3)
C11' C12' C13' C14' 51.0(3)
C11' C12' C13' C17' 161.6(2)
C7' C8' C14' C15' -50.1(4)
C9' C8' C14' C15' -172.2(3)
C7' C8' C14' C13' -176.3(2)
C9' C8' C14' C13' 61.6(3)
C18' C13' C14' C15' -70.0(3)
C12' C13' C14' C15' 169.0(2)
C17' C13' C14' C15' 47.1(3)
C18' C13' C14' C8' 64.0(3)
C12' C13' C14' C8' -57.0(3)
C17' C13' C14' C8' -178.9(2)
C8' C14' C15' C16' -165.2(3)
C13' C14' C15' C16' -33.9(3)
C14' C15' C16' C17' 7.2(3)
C18' C13' C17' C20' -48.8(4)
C12' C13' C17' C20' 77.5(3)
C14' C13' C17' C20' -167.3(3)
C18' C13' C17' C16' 77.2(3)
C12' C13' C17' C16' -156.4(2)
C14' C13' C17' C16' -41.3(3)
C15' C16' C17' C20' 152.9(3)
C15' C16' C17' C13' 21.8(3)
C13' C17' C20' C21' -63.1(4)
C16' C17' C20' C21' 175.1(3)
C13' C17' C20' C22' 172.7(3)
C16' C17' C20' C22' 51.0(4)
C21' C20' C22' C23' 54.1(4)
C17' C20' C22' C23' 179.1(3)
C20' C22' C23' C24' 157.0(3)
C22' C23' C24' O4' -67.2(4)
C22' C23' C24' O3' 112.1(3)
